data_9012586
loop_
_publ_author_name
'Alfredsson, V.'
'Bovin, J. O.'
'Norrestam, R.'
'Terasaki, O.'

_publ_section_title
;The structure of the mineral chestermanite,
 Mg2.25Al0.16Fe0.43Ti0.02Sb0.13O2BO3. A combined single-crystal X-ray and HREM
 study
;
_journal_name_full 'Acta Chemica Scandinavica'
_journal_page_first 797
_journal_page_last 804
_journal_paper_doi 10.3891/acta.chem.scand.45-0797
_journal_volume 45
_journal_year 1991
_chemical_formula_sum 'Al0.66 B4 Fe1.475 Mg9.314 O20 Sb0.482 Ti0.069'
_chemical_name_mineral Chestermanite
_space_group_IT_number 55
_symmetry_space_group_name_Hall '-P 2 2ab'
_symmetry_space_group_name_H-M 'P b a m'
_cell_angle_alpha 90
_cell_angle_beta 90
_cell_angle_gamma 90
_cell_length_a 18.5250
_cell_length_b 12.272
_cell_length_c 3.0218
_cell_formula_units_Z 2
_cell_volume 686.972
_database_code_amcsd 0011934
_exptl_crystal_density_diffrn 3.634
_cod_original_formula_sum 'Mg9.314 Al.66 Fe1.475 Ti.069 Sb.482 B4 O20'
_cod_database_code 9012586

loop_
_space_group_symop_operation_xyz
x,y,z
1/2+x,1/2-y,z
1/2-x,1/2+y,-z
1/2-x,1/2+y,z
1/2+x,1/2-y,-z
x,y,-z
-x,-y,z
-x,-y,-z

loop_
_atom_site_aniso_label
_atom_site_aniso_U_11
_atom_site_aniso_U_22
_atom_site_aniso_U_33
_atom_site_aniso_U_12
_atom_site_aniso_U_13
_atom_site_aniso_U_23
MgM1 0.00560 0.00570 0.00560 0.00010 0.00000 0.00000
AlM1 0.00560 0.00570 0.00560 0.00010 0.00000 0.00000
FeM1 0.00690 0.00870 0.01060 -0.00140 0.00000 0.00000
TiM1 0.00690 0.00870 0.01060 -0.00140 0.00000 0.00000
SbM1 0.00560 0.00570 0.00560 0.00010 0.00000 0.00000
MgM2 0.00690 0.00870 0.01060 -0.00140 0.00000 0.00000
AlM2 0.00690 0.00870 0.01060 -0.00140 0.00000 0.00000
MgM3 0.00810 0.00780 0.00840 -0.00080 0.00000 0.00000
AlM3 0.00810 0.00780 0.00840 -0.00080 0.00000 0.00000
FeM4 0.00870 0.00600 0.00990 0.00020 0.00000 0.00000
TiM4 0.00870 0.00600 0.00990 0.00020 0.00000 0.00000
MgM4 0.00870 0.00600 0.00990 0.00020 0.00000 0.00000
AlM4 0.00870 0.00600 0.00990 0.00020 0.00000 0.00000
FeM5 0.00640 0.00760 0.00860 -0.00040 0.00000 0.00000
TiM5 0.00640 0.00760 0.00860 -0.00040 0.00000 0.00000
MgM5 0.00640 0.00760 0.00860 -0.00040 0.00000 0.00000
AlM5 0.00640 0.00760 0.00860 -0.00040 0.00000 0.00000
MgM6 0.00870 0.00750 0.00900 0.00090 0.00000 0.00000
AlM6 0.00870 0.00750 0.00900 0.00090 0.00000 0.00000
MgM7 0.00830 0.00830 0.00930 -0.00080 0.00000 0.00000
AlM7 0.00830 0.00830 0.00930 -0.00080 0.00000 0.00000

loop_
_atom_site_label
_atom_site_fract_x
_atom_site_fract_y
_atom_site_fract_z
_atom_site_occupancy
_atom_site_U_iso_or_equiv
MgM1 0.00000 0.00000 0.00000 0.48400 0.00560
AlM1 0.00000 0.00000 0.00000 0.03400 0.00560
FeM1 0.00000 0.50000 0.00000 0.23300 0.00560
TiM1 0.00000 0.50000 0.00000 0.01100 0.00560
SbM1 0.00000 0.00000 0.00000 0.48200 0.00560
MgM2 0.00000 0.50000 0.00000 0.70600 0.00870
AlM2 0.00000 0.50000 0.00000 0.05000 0.00870
MgM3 0.12470 0.17080 0.50000 0.93400 0.00810
AlM3 0.12470 0.17080 0.50000 0.06600 0.00810
FeM4 0.12750 0.38930 0.00000 0.18100 0.00820
TiM4 0.12750 0.38930 0.00000 0.00900 0.00820
MgM4 0.12750 0.38930 0.00000 0.75600 0.00820
AlM4 0.12750 0.38930 0.00000 0.05400 0.00820
FeM5 0.25700 0.27100 0.00000 0.44000 0.00750
TiM5 0.25700 0.27100 0.00000 0.02000 0.00750
MgM5 0.25700 0.27100 0.00000 0.50400 0.00750
AlM5 0.25700 0.27100 0.00000 0.03600 0.00750
MgM6 0.37460 0.10890 0.50000 0.93400 0.00840
AlM6 0.37460 0.10890 0.50000 0.06600 0.00840
MgM7 0.37280 0.38850 0.50000 0.93400 0.00860
AlM7 0.37280 0.38850 0.50000 0.06600 0.00860
B1 -0.01150 0.25130 0.00000 1.00000 0.00820
B2 0.23730 0.02930 0.00000 1.00000 0.00800
O1 0.06860 0.03170 0.50000 1.00000 0.00960
O2 0.06290 0.24720 0.00000 1.00000 0.00860
O3 0.07020 0.46290 0.50000 1.00000 0.01240
O4 0.19910 0.12660 0.00000 1.00000 0.00920
O5 0.18340 0.31370 0.50000 1.00000 0.01210
O6 0.31170 0.03130 0.00000 1.00000 0.00880
O7 0.32080 0.24540 0.50000 1.00000 0.01070
O8 0.30060 0.43210 0.00000 1.00000 0.00850
O9 0.45070 0.15250 0.00000 1.00000 0.00910
O10 0.45000 0.34740 0.00000 1.00000 0.00900

loop_
_cod_related_entry_id
_cod_related_entry_database
_cod_related_entry_code
1 AMCSD 0011934
